data_1572359
loop_
_publ_author_name
'Malcherek, Thomas'
'Mihailova, Boriana'
'Schl\"uter, Jochen'
'Roth, Philippe'
'Meisser, Nicolas'

_publ_section_title
;
 Heimite, PbCu2(AsO4)(OH)3&#x2009;&#x22C5;&#x2009;2H2O, a new mineral from
 the Grosses Chalttal deposit, Switzerland
;
_journal_issue 1
_journal_name_full 'European Journal of Mineralogy'
_journal_page_first 153
_journal_page_last 164
_journal_paper_doi 10.5194/ejm-36-153-2024
_journal_volume 36
_journal_year 2024
_chemical_absolute_configuration .
_chemical_compound_source
;
'from Grosses Chalttal, Glarus, Switzerland'
;
_chemical_formula_analytical ' 'Pb1.04 Ca0.03 Cu2.1 As1.1 H6.14 O9''
_chemical_formula_sum 'As Cu2 H7 O9 Pb'
_chemical_formula_weight 560.3
_chemical_name_common Heimite
_space_group_IT_number 14
_space_group_name_Hall '-P 2yn'
_space_group_name_H-M_alt 'P 1 21/n 1'
_symmetry_cell_setting monoclinic
_symmetry_Int_Tables_number 14
_symmetry_space_group_name_Hall '-P 2yn'
_symmetry_space_group_name_H-M 'P 1 21/n 1'
_atom_sites_solution_hydrogens mixed
_atom_sites_solution_primary iterative
_atom_sites_solution_secondary difmap
_cell_angle_alpha 90
_cell_angle_beta 90.007(6)
_cell_angle_gamma 90
_cell_formula_units_Z 4
_cell_length_a 5.9131(5)
_cell_length_b 7.8478(6)
_cell_length_c 16.8158(15)
_cell_measurement_reflns_used 27019
_cell_measurement_temperature 293
_cell_measurement_theta_max 32.0
_cell_measurement_theta_min 2.4
_cell_volume 780.33(11)
_computing_cell_refinement Eval15/Peakref
_computing_data_collection 'Nonius Collect'
_computing_data_reduction Eval15
_computing_molecular_graphics Crystalmaker
_computing_structure_refinement Jana2006
_computing_structure_solution Superflip
_diffrn_ambient_temperature 293
_diffrn_detector CCD
_diffrn_detector_area_resol_mean 9
_diffrn_measured_fraction_theta_full 1
_diffrn_measured_fraction_theta_max 1
_diffrn_measurement_device 'four-circle diffractometer'
_diffrn_measurement_device_type 'Nonius CCD'
_diffrn_measurement_method ' '\f scans, and \w scans with \k offsets''
_diffrn_measurement_specimen_support 'glass fibre'
_diffrn_radiation_monochromator graphite
_diffrn_radiation_probe x-ray
_diffrn_radiation_source ' 'fine-focus sealed X-ray tube''
_diffrn_radiation_type 'Mo K\a'
_diffrn_radiation_wavelength 0.71069
_diffrn_reflns_av_R_equivalents 0.0566
_diffrn_reflns_av_unetI/netI 0.0253
_diffrn_reflns_limit_h_max 8
_diffrn_reflns_limit_h_min -8
_diffrn_reflns_limit_k_max 11
_diffrn_reflns_limit_k_min -11
_diffrn_reflns_limit_l_max 23
_diffrn_reflns_limit_l_min -23
_diffrn_reflns_number 26146
_diffrn_reflns_theta_full 29.99
_diffrn_reflns_theta_max 29.99
_diffrn_reflns_theta_min 2.42
_diffrn_source_current 32
_diffrn_source_power 1.6
_diffrn_source_voltage 50
_exptl_absorpt_coefficient_mu 31.154
_exptl_absorpt_correction_T_max 0.692
_exptl_absorpt_correction_T_min 0.035
_exptl_absorpt_correction_type numerical
_exptl_absorpt_process_details SADABS-2008/1
_exptl_crystal_colour 'light blue'
_exptl_crystal_density_diffrn 4.7688
_exptl_crystal_description needle
_exptl_crystal_F_000 1008
_exptl_crystal_size_max 0.27
_exptl_crystal_size_mid 0.034
_exptl_crystal_size_min 0.012
_refine_diff_density_max 2.13
_refine_diff_density_min -1.32
_refine_ls_extinction_method none
_refine_ls_goodness_of_fit_gt 1.16
_refine_ls_goodness_of_fit_ref 1.11
_refine_ls_hydrogen_treatment mixed
_refine_ls_number_constraints 7
_refine_ls_number_parameters 140
_refine_ls_number_reflns 2269
_refine_ls_number_restraints 9
_refine_ls_R_factor_all 0.0359
_refine_ls_R_factor_gt 0.0275
_refine_ls_shift/su_max 0.0036
_refine_ls_shift/su_mean 0.0004
_refine_ls_structure_factor_coef Fsqd
_refine_ls_weighting_details w=1/(\s^2^(I)+0.0025I^2^)
_refine_ls_weighting_scheme sigma
_refine_ls_wR_factor_gt 0.0736
_refine_ls_wR_factor_ref 0.0784
_reflns_number_gt 1869
_reflns_number_total 2269
_reflns_threshold_expression I>3\s(I)
_cod_data_source_file Heimite.cif
_cod_data_source_block I
_cod_depositor_comments
;
The following automatic conversions were performed:

data item '_diffrn_radiation_probe' value 'X-ray' was changed to
'x-ray' in accordance with the built-in table derived from the CIF
Core dictionary named 'cif_core.dic' version 2.4.5 last updated on
2014-11-21.

Automatic conversion script
Id: cif_fix_values 8738 2021-04-28 16:35:53Z antanas 
;
_cod_original_sg_symbol_Hall '-P 2yabc'
_cod_database_code 1572359

loop_
_space_group_symop_id
_space_group_symop_operation_xyz
1 x,y,z
2 -x+1/2,y+1/2,-z+1/2
3 -x,-y,-z
4 x+1/2,-y+1/2,z+1/2

loop_
_atom_site_label
_atom_site_type_symbol
_atom_site_fract_x
_atom_site_fract_y
_atom_site_fract_z
_atom_site_adp_type
_atom_site_U_iso_or_equiv
_atom_site_site_symmetry_multiplicity
_atom_site_occupancy
_atom_site_calc_flag
_atom_site_refinement_flags
_atom_site_disorder_assembly
_atom_site_disorder_group
Pb1 Pb 0.25001(4) 0.83278(3) 0.203979(13) Uani 0.01565(8) 4 1 d . . .
As1 As -0.25003(8) 1.03728(7) 0.29566(3) Uani 0.00899(14) 4 1 d . . .
Cu1 Cu -0.00150(11) 0.69637(9) 0.38968(4) Uani 0.01234(18) 4 1 d . . .
Cu2 Cu 0.50146(11) 0.69643(9) 0.38971(4) Uani 0.01218(18) 4 1 d . . .
O1 O -0.0125(6) 1.0450(5) 0.2394(2) Uani 0.0145(11) 4 1 d . . .
O2 O 0.5139(6) 1.0455(5) 0.2394(2) Uani 0.0141(11) 4 1 d . . .
O3 O -0.2496(6) 0.8568(5) 0.3517(3) Uani 0.0134(10) 4 1 d . . .
O4 O 0.7491(7) 0.5581(5) 0.4277(2) Uani 0.0127(10) 4 1 d . . .
O5 O -0.2498(8) 1.2091(5) 0.3553(3) Uani 0.0222(12) 4 1 d . . .
O6 O 0.2496(6) 1.0389(5) 0.0873(2) Uani 0.0144(11) 4 1 d . . .
O7 O 0.2502(7) 0.8364(5) 0.3522(3) Uani 0.0142(11) 4 1 d . . .
Ox1 O -0.0250(9) 0.8358(7) 0.5195(3) Uani 0.0310(17) 4 1 d . . .
Ox2 O 0.5232(9) 0.8361(7) 0.5190(3) Uani 0.0298(16) 4 1 d . . .
H7 H 0.231(12) 0.936(7) 0.378(4) Uiso 0.0171 4 1 d . . .
H4 H 0.740(12) 0.459(7) 0.397(4) Uiso 0.0152 4 1 d . . .
H6 H 0.236(13) 1.044(9) 0.035(3) Uiso 0.0173 4 1 d . . .
H1ox1 H 0.067(14) 0.797(9) 0.561(4) Uiso 0.0372 4 1 d . . .
H2ox1 H -0.069(14) 0.944(7) 0.535(4) Uiso 0.0372 4 1 d . . .
H1ox2 H 0.478(11) 0.852(11) 0.571(3) Uiso 0.0358 4 1 d . . .
H2ox2 H 0.672(9) 0.819(10) 0.522(4) Uiso 0.0358 4 1 d . . .

loop_
_atom_site_aniso_label
_atom_site_aniso_type_symbol
_atom_site_aniso_U_11
_atom_site_aniso_U_22
_atom_site_aniso_U_33
_atom_site_aniso_U_12
_atom_site_aniso_U_13
_atom_site_aniso_U_23
Pb1 Pb 0.01590(13) 0.01546(13) 0.01560(13) -0.00008(7) -0.00054(8) 0.00056(7)
As1 As 0.0065(2) 0.0101(3) 0.0104(2) -0.00009(17) -0.00038(19) 0.00095(18)
Cu1 Cu 0.0066(3) 0.0142(3) 0.0163(3) 0.0001(2) 0.0007(2) 0.0038(2)
Cu2 Cu 0.0069(3) 0.0137(3) 0.0159(3) -0.0004(2) -0.0014(2) 0.0037(2)
O1 O 0.0084(18) 0.019(2) 0.0160(19) 0.0016(14) 0.0012(15) 0.0048(15)
O2 O 0.0077(17) 0.0167(19) 0.0180(19) -0.0017(14) -0.0043(15) 0.0016(15)
O3 O 0.0074(17) 0.0150(17) 0.018(2) -0.0004(14) 0.0008(15) 0.0106(15)
O4 O 0.0105(17) 0.0132(17) 0.0143(19) -0.0005(14) -0.0017(14) 0.0018(15)
O5 O 0.034(2) 0.0136(19) 0.019(2) 0.0004(18) -0.0035(18) -0.0027(17)
O6 O 0.0115(18) 0.019(2) 0.0126(18) -0.0001(15) -0.0018(15) -0.0039(15)
O7 O 0.0041(16) 0.0125(18) 0.026(2) 0.0014(13) -0.0015(16) 0.0035(15)
Ox1 O 0.027(3) 0.035(3) 0.031(3) -0.005(2) -0.012(2) 0.006(2)
Ox2 O 0.024(3) 0.035(3) 0.031(3) 0.003(2) 0.008(2) 0.003(2)

loop_
_atom_type_symbol
_atom_type_scat_dispersion_real
_atom_type_scat_dispersion_imag
_atom_type_scat_source
_atom_type_scat_Cromer_Mann_a1
_atom_type_scat_Cromer_Mann_b1
_atom_type_scat_Cromer_Mann_a2
_atom_type_scat_Cromer_Mann_b2
_atom_type_scat_Cromer_Mann_a3
_atom_type_scat_Cromer_Mann_b3
_atom_type_scat_Cromer_Mann_a4
_atom_type_scat_Cromer_Mann_b4
_atom_type_scat_Cromer_Mann_c
As 0.0499 2.0058 'International Tables Vol C tables 4.2.6.8 and 6.1.1.4' 16.6723 2.6345 6.0701 0.2647 3.4313 12.9479 4.2779 47.797199 2.531
Cu 0.3201 1.2651 'International Tables Vol C tables 4.2.6.8 and 6.1.1.4' 13.338 3.5828 7.1676 0.247 5.6158 11.3966 1.6735 64.812599 1.191
H 0.0000 0.0000 'International Tables Vol C tables 4.2.6.8 and 6.1.1.4' 0.493002 10.5109 0.322912 26.1257 0.140191 3.14236 0.04081 57.799702 0.003038
O 0.0106 0.0060 'International Tables Vol C tables 4.2.6.8 and 6.1.1.4' 3.0485 13.2771 2.2868 5.7011 1.5463 0.3239 0.867 32.908901 0.2508
Pb -3.3944 10.1111 'International Tables Vol C tables 4.2.6.8 and 6.1.1.4' 31.061701 0.6902 13.0637 2.3576 18.441999 8.618 5.9696 47.2579 13.4118

loop_
_exptl_crystal_face_index_h
_exptl_crystal_face_index_k
_exptl_crystal_face_index_l
_exptl_crystal_face_perp_dist
0.000 0.000 1.000 0.00600
0.000 0.000 -1.000 0.00600
0.000 1.000 0.000 0.01400
0.000 -1.000 0.000 0.02000
-1.000 2.000 0.000 0.10000
1.000 0.000 0.000 0.03200
-5.000 0.000 -1.000 0.16900

loop_
_geom_angle_atom_site_label_1
_geom_angle_atom_site_label_2
_geom_angle_atom_site_label_3
_geom_angle_site_symmetry_1
_geom_angle_site_symmetry_2
_geom_angle_site_symmetry_3
_geom_angle
Pb1 Pb1 Pb1 2_545 . 2_555 136.947(8)
Pb1 Pb1 Cu1 2_545 . . 53.735(12)
Pb1 Pb1 Cu1 2_545 . 2_555 154.457(13)
Pb1 Pb1 Cu2 2_545 . . 53.742(12)
Pb1 Pb1 Cu2 2_545 . 2_555 154.460(13)
Pb1 Pb1 O1 2_545 . . 124.43(9)
Pb1 Pb1 O1 2_545 . 2_545 32.37(7)
Pb1 Pb1 O2 2_545 . . 124.42(9)
Pb1 Pb1 O2 2_545 . 2_545 32.55(7)
Pb1 Pb1 O6 2_545 . . 151.03(9)
Pb1 Pb1 O7 2_545 . . 69.13(9)
Pb1 Pb1 Cu1 2_555 . . 87.624(13)
Pb1 Pb1 Cu1 2_555 . 2_555 54.579(13)
Pb1 Pb1 Cu2 2_555 . . 87.618(13)
Pb1 Pb1 Cu2 2_555 . 2_555 54.573(13)
Pb1 Pb1 O1 2_555 . . 41.31(9)
Pb1 Pb1 O1 2_555 . 2_545 127.14(8)
Pb1 Pb1 O2 2_555 . . 41.40(9)
Pb1 Pb1 O2 2_555 . 2_545 127.02(8)
Pb1 Pb1 O6 2_555 . . 72.02(9)
Pb1 Pb1 O7 2_555 . . 67.81(9)
Cu1 Pb1 Cu1 . . 2_555 141.739(17)
Cu1 Pb1 Cu2 . . . 48.498(17)
Cu1 Pb1 Cu2 . . 2_555 116.374(17)
Cu1 Pb1 O1 . . . 73.74(10)
Cu1 Pb1 O1 . . 2_545 72.94(8)
Cu1 Pb1 O2 . . . 105.25(10)
Cu1 Pb1 O2 . . 2_545 42.82(8)
Cu1 Pb1 O6 . . . 148.56(9)
Cu1 Pb1 O7 . . . 30.82(9)
Cu1 Pb1 Cu2 2_555 . . 116.371(17)
Cu1 Pb1 Cu2 2_555 . 2_555 49.046(16)
Cu1 Pb1 O1 2_555 . . 79.72(9)
Cu1 Pb1 O1 2_555 . 2_545 122.84(7)
Cu1 Pb1 O2 2_555 . . 43.40(10)
Cu1 Pb1 O2 2_555 . 2_545 170.43(8)
Cu1 Pb1 O6 2_555 . . 32.27(9)
Cu1 Pb1 O7 2_555 . . 115.49(9)
Cu2 Pb1 Cu2 . . 2_555 141.727(17)
Cu2 Pb1 O1 . . . 105.17(10)
Cu2 Pb1 O1 . . 2_545 42.87(8)
Cu2 Pb1 O2 . . . 73.75(10)
Cu2 Pb1 O2 . . 2_545 73.03(8)
Cu2 Pb1 O6 . . . 148.64(9)
Cu2 Pb1 O7 . . . 30.76(9)
Cu2 Pb1 O1 2_555 . . 43.44(10)
Cu2 Pb1 O1 2_555 . 2_545 170.55(8)
Cu2 Pb1 O2 2_555 . . 79.74(9)
Cu2 Pb1 O2 2_555 . 2_545 122.67(7)
Cu2 Pb1 O6 2_555 . . 32.19(9)
Cu2 Pb1 O7 2_555 . . 115.51(9)
O1 Pb1 O1 . . 2_545 145.16(12)
O1 Pb1 O2 . . . 82.64(13)
O1 Pb1 O2 . . 2_545 96.42(12)
O1 Pb1 O6 . . . 75.20(13)
O1 Pb1 O7 . . . 74.88(13)
O1 Pb1 O2 2_545 . . 96.55(12)
O1 Pb1 O2 2_545 . 2_545 64.87(10)
O1 Pb1 O6 2_545 . . 138.50(12)
O1 Pb1 O7 2_545 . . 71.37(12)
O2 Pb1 O2 . . 2_545 145.25(12)
O2 Pb1 O6 . . . 75.24(13)
O2 Pb1 O7 . . . 74.90(13)
O2 Pb1 O6 2_545 . . 138.31(12)
O2 Pb1 O7 2_545 . . 71.40(12)
O6 Pb1 O7 . . . 139.84(12)
O1 As1 O2 . . 1_455 111.78(18)
O1 As1 O3 . . . 109.73(19)
O1 As1 O5 . . . 107.7(2)
O2 As1 O3 1_455 . . 110.10(19)
O2 As1 O5 1_455 . . 107.7(2)
O3 As1 O5 . . . 109.8(2)
Pb1 Cu1 Pb1 . . 2_545 71.685(15)
Pb1 Cu1 Cu2 . . 1_455 114.26(3)
Pb1 Cu1 Cu2 . . . 65.75(2)
Pb1 Cu1 O3 . . . 80.93(12)
Pb1 Cu1 O4 . . 1_455 139.67(12)
Pb1 Cu1 O6 . . 2_545 92.54(12)
Pb1 Cu1 O7 . . . 40.77(13)
Pb1 Cu1 Cu2 2_545 . 1_455 114.54(2)
Pb1 Cu1 Cu2 2_545 . . 65.483(19)
Pb1 Cu1 O3 2_545 . . 130.81(12)
Pb1 Cu1 O4 2_545 . 1_455 90.87(12)
Pb1 Cu1 O6 2_545 . 2_545 43.47(12)
Pb1 Cu1 O7 2_545 . . 89.42(12)
Cu2 Cu1 Cu2 1_455 . . 180
Cu2 Cu1 O3 1_455 . . 43.90(11)
Cu2 Cu1 O4 1_455 . 1_455 40.50(12)
Cu2 Cu1 O6 1_455 . 2_545 139.01(12)
Cu2 Cu1 O7 1_455 . . 139.59(12)
Cu2 Cu1 O3 . . . 136.09(11)
Cu2 Cu1 O4 . . 1_455 139.50(12)
Cu2 Cu1 O6 . . 2_545 41.01(12)
Cu2 Cu1 O7 . . . 40.40(12)
O3 Cu1 O4 . . 1_455 84.35(16)
O3 Cu1 O6 . . 2_545 172.96(17)
O3 Cu1 O7 . . . 95.72(16)
O4 Cu1 O6 1_455 . 2_545 99.14(16)
O4 Cu1 O7 1_455 . . 179.55(18)
O6 Cu1 O7 2_545 . . 80.83(16)
Pb1 Cu2 Pb1 . . 2_545 71.685(15)
Pb1 Cu2 Cu1 . . . 65.76(2)
Pb1 Cu2 Cu1 . . 1_655 114.24(3)
Pb1 Cu2 O3 . . 1_655 80.99(12)
Pb1 Cu2 O4 . . . 139.72(12)
Pb1 Cu2 O6 . . 2_545 92.60(12)
Pb1 Cu2 O7 . . . 40.75(13)
Pb1 Cu2 Cu1 2_545 . . 65.471(19)
Pb1 Cu2 Cu1 2_545 . 1_655 114.51(2)
Pb1 Cu2 O3 2_545 . 1_655 130.77(12)
Pb1 Cu2 O4 2_545 . . 90.72(12)
Pb1 Cu2 O6 2_545 . 2_545 43.44(12)
Pb1 Cu2 O7 2_545 . . 89.45(12)
Cu1 Cu2 Cu1 . . 1_655 180
Cu1 Cu2 O3 . . 1_655 136.20(11)
Cu1 Cu2 O4 . . . 139.29(12)
Cu1 Cu2 O6 . . 2_545 41.09(12)
Cu1 Cu2 O7 . . . 40.47(12)
Cu1 Cu2 O3 1_655 . 1_655 43.81(11)
Cu1 Cu2 O4 1_655 . . 40.70(12)
Cu1 Cu2 O6 1_655 . 2_545 138.89(12)
Cu1 Cu2 O7 1_655 . . 139.54(12)
O3 Cu2 O4 1_655 . . 84.46(16)
O3 Cu2 O6 1_655 . 2_545 173.01(17)
O3 Cu2 O7 1_655 . . 95.77(16)
O4 Cu2 O6 . . 2_545 98.84(17)
O4 Cu2 O7 . . . 179.53(18)
O6 Cu2 O7 2_545 . . 80.98(16)
Pb1 O1 Pb1 . . 2_555 106.32(13)
Pb1 O1 As1 . . . 131.5(2)
Pb1 O1 As1 2_555 . . 106.73(17)
Pb1 O2 Pb1 . . 2_555 106.05(13)
Pb1 O2 As1 . . 1_655 131.4(2)
Pb1 O2 As1 2_555 . 1_655 106.89(17)
As1 O3 Cu1 . . . 133.6(2)
As1 O3 Cu2 . . 1_455 133.4(2)
Cu1 O3 Cu2 . . 1_455 92.29(16)
Cu1 O4 Cu2 1_655 . . 98.79(18)
Cu1 O4 H4 1_655 . . 109(4)
Cu2 O4 H4 . . . 104(4)
Pb1 O6 Cu1 . . 2_555 104.26(16)
Pb1 O6 Cu2 . . 2_555 104.37(16)
Pb1 O6 H6 . . . 143(5)
Cu1 O6 Cu2 2_555 . 2_555 97.90(18)
Cu1 O6 H6 2_555 . . 104(5)
Cu2 O6 H6 2_555 . . 96(5)
Pb1 O7 Cu1 . . . 108.41(18)
Pb1 O7 Cu2 . . . 108.49(18)
Pb1 O7 H7 . . . 119(4)
Cu1 O7 Cu2 . . . 99.13(18)
Cu1 O7 H7 . . . 104(4)
Cu2 O7 H7 . . . 115(4)
H1ox1 Ox1 H2ox1 . . . 104(6)
H1ox2 Ox2 H2ox2 . . . 105(6)

loop_
_geom_bond_atom_site_label_1
_geom_bond_atom_site_label_2
_geom_bond_site_symmetry_1
_geom_bond_site_symmetry_2
_geom_bond_distance
Pb1 O1 . . 2.353(4)
Pb1 O1 . 2_545 2.901(4)
Pb1 O2 . . 2.362(4)
Pb1 O2 . 2_545 2.903(4)
Pb1 O5 . 2_445 3.268(5)
Pb1 O5 . 2_545 3.266(5)
Pb1 O6 . . 2.543(4)
Pb1 O7 . . 2.492(5)
Pb1 H7 . . 3.04(6)
Pb1 H7 . 2_545 3.40(6)
Pb1 H4 . 2_555 3.50(7)
Pb1 H6 . . 3.29(5)
Pb1 H1ox1 . 4_564 3.21(7)
Pb1 H1ox2 . 4_464 3.11(6)
Pb1 H2ox2 . 4_464 3.31(7)
As1 Cu1 . . 3.4376(9)
As1 Cu2 . 1_455 3.4375(9)
As1 O1 . . 1.694(4)
As1 O2 . 1_455 1.687(4)
As1 O3 . . 1.701(4)
As1 O5 . . 1.680(4)
As1 O7 . 1_455 3.481(4)
As1 O7 . . 3.484(4)
As1 H7 . 1_455 3.46(7)
As1 H7 . . 3.26(7)
As1 H4 . 2_555 3.29(6)
As1 H1ox1 . 3_576 2.94(7)
As1 H2ox1 . 3_576 3.42(7)
As1 H1ox2 . 3_576 2.76(6)
Cu1 Cu2 . 1_455 2.9391(11)
Cu1 Cu2 . . 2.9740(11)
Cu1 O2 . 2_545 2.473(4)
Cu1 O3 . . 2.036(4)
Cu1 O4 . 1_455 1.940(4)
Cu1 O6 . 2_545 1.973(4)
Cu1 O7 . . 1.955(4)
Cu1 Ox1 . . 2.446(5)
Cu1 H7 . . 2.34(6)
Cu1 H4 . 1_455 2.42(6)
Cu1 H6 . 2_545 2.35(7)
Cu1 H6 . 4_465 3.45(6)
Cu1 H1ox1 . . 3.02(6)
Cu1 H2ox1 . . 3.15(7)
Cu1 H2ox1 . 3_576 3.12(6)
Cu1 H2ox2 . 1_455 3.10(6)
Cu2 O1 . 2_545 2.476(4)
Cu2 O3 . 1_655 2.040(4)
Cu2 O4 . . 1.932(4)
Cu2 O6 . 2_545 1.970(4)
Cu2 O7 . . 1.952(4)
Cu2 Ox2 . . 2.439(5)
Cu2 H7 . . 2.48(6)
Cu2 H4 . . 2.34(6)
Cu2 H6 . 2_545 2.24(7)
Cu2 H6 . 4_565 3.38(6)
Cu2 H1ox2 . . 3.29(6)
Cu2 H2ox2 . . 2.63(7)
O1 O2 . 1_455 2.800(5)
O1 O2 . . 3.113(5)
O1 O3 . . 2.777(6)
O1 O3 . 2_455 3.211(6)
O1 O4 . 2_555 3.141(5)
O1 O5 . . 2.725(6)
O1 O5 . 2_445 3.385(6)
O1 O6 . . 2.991(5)
O1 O7 . . 2.948(6)
O1 O7 . 2_555 3.164(6)
O1 H7 . . 2.87(7)
O1 H4 . 2_555 2.74(6)
O2 O3 . 1_655 2.777(6)
O2 O3 . 2_555 3.202(5)
O2 O4 . 2_655 3.142(5)
O2 O5 . 1_655 2.720(6)
O2 O5 . 2_545 3.384(6)
O2 O6 . . 2.998(5)
O2 O7 . . 2.953(6)
O2 O7 . 2_555 3.166(6)
O2 H7 . . 2.99(7)
O2 H4 . 2_655 2.80(6)
O2 H1ox2 . 3_676 3.29(5)
O3 O4 . 1_455 2.670(6)
O3 O5 . . 2.766(6)
O3 O7 . 1_455 2.962(5)
O3 O7 . . 2.960(5)
O3 Ox1 . . 3.124(7)
O3 Ox2 . 1_455 3.123(7)
O3 H7 . 1_455 3.17(7)
O3 H7 . . 2.94(7)
O3 H4 . 1_455 3.22(5)
O3 H1ox1 . 3_576 3.27(7)
O3 H2ox1 . . 3.33(7)
O3 H2ox1 . 3_576 3.10(7)
O3 H1ox2 . 3_576 2.96(7)
O3 H2ox2 . 1_455 2.92(7)
O4 O5 . 1_645 2.998(6)
O4 O6 . 2_545 2.964(5)
O4 O6 . 2_645 2.979(5)
O4 O6 . 4_565 2.789(6)
O4 Ox1 . 1_655 2.986(7)
O4 Ox2 . . 2.983(7)
O4 H4 . . 0.94(6)
O4 H6 . 2_545 2.94(7)
O4 H6 . 2_645 3.11(7)
O4 H6 . 4_565 1.97(5)
O4 H1ox1 . 1_655 3.48(7)
O4 H1ox1 . 3_666 3.00(7)
O4 H1ox2 . 3_666 3.48(8)
O4 H2ox2 . . 2.63(8)
O5 Ox1 . 3_576 2.683(7)
O5 Ox2 . 3_576 2.685(7)
O5 H4 . 1_465 2.08(5)
O5 H1ox1 . 3_576 1.77(7)
O5 H2ox1 . 3_576 2.90(7)
O5 H1ox2 . 3_576 1.89(6)
O5 H2ox2 . 3_576 3.24(6)
O6 O7 . 2_555 2.547(6)
O6 Ox1 . 2_555 3.363(7)
O6 Ox1 . 4_564 3.424(7)
O6 Ox2 . 2_555 3.352(7)
O6 Ox2 . 4_464 3.431(7)
O6 H7 . 2_555 3.18(6)
O6 H4 . 2_555 2.97(7)
O6 H4 . 2_655 3.10(7)
O6 H4 . 4_464 3.21(6)
O6 H6 . . 0.89(5)
O6 H1ox1 . 2_555 3.40(7)
O6 H1ox1 . 4_564 3.27(7)
O6 H1ox2 . 4_464 3.47(8)
O6 H2ox2 . 4_464 3.05(8)
O7 Ox1 . . 3.251(7)
O7 Ox2 . . 3.237(7)
O7 H7 . . 0.90(6)
O7 H6 . 2_545 2.98(6)
O7 H2ox1 . 3_576 2.78(7)
O7 H1ox2 . 3_676 3.20(7)
O7 H2ox2 . 3_676 3.46(8)
Ox1 Ox1 . 3_576 2.675(7)
Ox1 Ox2 . 1_455 2.672(8)
Ox1 Ox2 . . 3.242(8)
Ox1 H7 . . 2.93(7)
Ox1 H7 . 3_576 2.77(6)
Ox1 H4 . 3_666 3.19(6)
Ox1 H6 . 2_545 3.00(7)
Ox1 H6 . 4_465 3.31(7)
Ox1 H1ox1 . . 0.94(7)
Ox1 H1ox1 . 3_576 3.19(7)
Ox1 H2ox1 . . 0.93(6)
Ox1 H2ox1 . 3_576 2.03(6)
Ox1 H1ox2 . 1_455 3.07(6)
Ox1 H1ox2 . . 3.10(6)
Ox1 H2ox2 . 1_455 1.80(5)
Ox1 H2ox2 . 3_676 3.49(7)
Ox2 Ox2 . 3_676 2.665(7)
Ox2 H7 . . 3.04(7)
Ox2 H7 . 3_676 2.88(6)
Ox2 H4 . 3_666 3.13(6)
Ox2 H6 . 2_545 2.90(7)
Ox2 H6 . 4_565 3.25(7)
Ox2 H1ox1 . . 2.80(8)
Ox2 H1ox1 . 1_655 3.31(8)
Ox2 H2ox1 . 1_655 2.57(8)
Ox2 H2ox1 . 3_576 3.32(8)
Ox2 H1ox2 . . 0.92(5)
Ox2 H1ox2 . 3_676 2.88(8)
Ox2 H2ox2 . . 0.89(5)
Ox2 H2ox2 . 3_676 3.02(8)
H7 H6 . 2_545 3.42(9)
H7 H1ox1 . . 3.41(9)
H7 H1ox1 . 3_576 2.92(10)
H7 H2ox1 . . 3.18(10)
H7 H2ox1 . 3_576 1.98(9)
H7 H1ox2 . 3_676 2.54(10)
H7 H2ox2 . 3_676 2.61(10)
H4 H6 . 2_545 3.11(10)
H4 H6 . 2_645 3.37(10)
H4 H6 . 4_565 2.32(7)
H4 H1ox1 . 3_666 2.42(9)
H4 H1ox2 . 3_666 2.81(10)
H6 H6 . 3_575 3.11(10)
H6 H6 . 3_675 3.40(10)
H6 H1ox1 . 2_555 2.81(9)
H6 H1ox1 . 4_564 3.35(10)
H6 H1ox2 . 2_555 3.26(10)
H6 H2ox2 . 2_555 3.38(10)
H6 H2ox2 . 4_464 2.88(11)
H1ox1 H2ox1 . . 1.48(10)
H1ox1 H2ox1 . 3_576 2.60(9)
H1ox1 H1ox2 . . 2.47(10)
H1ox1 H2ox2 . 1_455 2.44(10)
H2ox1 H2ox1 . 3_576 1.68(10)
H2ox1 H1ox2 . 1_455 2.84(10)
H2ox1 H1ox2 . . 3.37(10)
H2ox1 H1ox2 . 3_576 3.40(10)
H2ox1 H2ox2 . 1_455 1.84(10)
H2ox1 H2ox2 . 3_676 3.14(10)
H1ox2 H1ox2 . 3_676 3.35(10)
H1ox2 H2ox2 . . 1.43(8)
H1ox2 H2ox2 . 3_676 3.15(11)

loop_
_geom_hbond_atom_site_label_D
_geom_hbond_atom_site_label_H
_geom_hbond_atom_site_label_A
_geom_hbond_site_symmetry_D
_geom_hbond_site_symmetry_H
_geom_hbond_site_symmetry_A
_geom_hbond_distance_DH
_geom_hbond_distance_HA
_geom_hbond_distance_DA
_geom_hbond_angle_DHA
O7 H7 Ox1 . . 3_576 0.90(6) 2.77(6) 3.612(7) 156(6)
O4 H4 O5 . . 1_645 0.94(6) 2.08(5) 2.998(6) 165(5)
O6 H6 O4 . . 4_464 0.89(5) 1.97(5) 2.789(6) 153(6)
Ox1 H1ox1 O5 . . 3_576 0.94(7) 1.77(7) 2.683(7) 163(6)
Ox1 H2ox1 O7 . . 3_576 0.93(6) 2.78(7) 3.612(7) 150(5)
Ox1 H2ox1 Ox1 . . 3_576 0.93(6) 2.03(6) 2.675(7) 125(6)
Ox2 H1ox2 As1 . . 3_576 0.92(5) 2.76(6) 3.648(5) 163(6)
Ox2 H1ox2 O5 . . 3_576 0.92(5) 1.89(6) 2.685(7) 143(6)
Ox2 H2ox2 Ox1 . . 1_655 0.89(5) 1.80(5) 2.672(8) 166(8)

loop_
_restr_angle_atom_site_label_1
_restr_angle_site_symmetry_1
_restr_angle_atom_site_label_2
_restr_angle_site_symmetry_2
_restr_angle_atom_site_label_3
_restr_angle_site_symmetry_3
_restr_angle_target
_restr_angle_target_weight_param
H1ox1 . Ox1 . H2ox1 . 104.5 0.5
H1ox2 . Ox2 . H2ox2 . 104.5 0.5

loop_
_restr_distance_atom_site_label_1
_restr_distance_site_symmetry_1
_restr_distance_atom_site_label_2
_restr_distance_site_symmetry_2
_restr_distance_target
_restr_distance_target_weight_param
O7 . H7 . 1 0.05
O4 . H4 . 1 0.05
O6 . H6 . 1 0.05
Ox1 . H1ox1 . 0.95 0.05
Ox1 . H2ox1 . 0.95 0.05
Ox2 . H1ox2 . 0.95 0.05
Ox2 . H2ox2 . 0.95 0.05

loop_
_twin_individual_id
_twin_individual_mass_fraction_refined
_twin_individual_twin_matrix_11
_twin_individual_twin_matrix_12
_twin_individual_twin_matrix_13
_twin_individual_twin_matrix_21
_twin_individual_twin_matrix_22
_twin_individual_twin_matrix_23
_twin_individual_twin_matrix_31
_twin_individual_twin_matrix_32
_twin_individual_twin_matrix_33
1 0.912(7) 1 0 0 0 1 0 0 0 1
2 0.088(7) 0.999 -0.052 0.019 0.029 0.999 0.057 0.003 -0.012 1
